data_7234104
loop_
_publ_author_name
'Jun'ya Tsutsumi'
'Satoshi Matsuoka'
'Satoru Inoue'
'Hiromi Minemawari'
'Toshikazu Yamada'
'Tatsuo Hasegawa'

_publ_section_title
;
 N-type field-effect transistors based on layered crystalline
 donor-acceptor semiconductors with dialkylated benzothienobenzothiophenes
 as electron donors
;
_journal_name_full 'Journal of Materials Chemistry C'
_journal_page_first 1976
_journal_page_last 1981
_journal_paper_doi 10.1039/C4TC02481H
_journal_volume 3
_journal_year 2015
_chemical_formula_moiety 'C42 H44 N4 S2'
_chemical_formula_sum 'C42 H44 N4 S2'
_chemical_formula_weight 668.96
_chemical_name_common C8BTBT-TCNQ
_chemical_name_systematic
;
2,7-dioctyl[1]benzothieno[3,2-b][1]benzothiophenes
7,7,8,8-tetracyanoquinodimethane
;
_space_group_IT_number 2
_space_group_name_Hall '-P 1'
_space_group_name_H-M_alt 'P -1'
_symmetry_cell_setting triclinic
_symmetry_Int_Tables_number 2
_symmetry_space_group_name_Hall '-P 1'
_symmetry_space_group_name_H-M 'P -1'
_atom_sites_solution_hydrogens geom
_atom_sites_solution_primary direct
_atom_sites_solution_secondary difmap
_cell_angle_alpha 86.554(9)
_cell_angle_beta 80.529(9)
_cell_angle_gamma 73.518(7)
_cell_formula_units_Z 1
_cell_length_a 7.1829(7)
_cell_length_b 7.7361(9)
_cell_length_c 17.946(2)
_cell_measurement_reflns_used 3079
_cell_measurement_temperature 293
_cell_measurement_theta_max 27.40
_cell_measurement_theta_min 3.00
_cell_volume 943.11(18)
_computing_cell_refinement 'CrystalClear-SM Expert 2.0 r4'
_computing_data_collection 'CrystalClear-SM Expert 2.0 r4 (Rigaku, 2009)'
_computing_data_reduction 'CrystalClear-SM Expert 2.0 r4'
_computing_molecular_graphics 'CrystalStructure 4.0'
_computing_publication_material 'CrystalStructure 4.0 (Rigaku, 2010)'
_computing_structure_refinement 'CRYSTALS (Carruthers, et al., 1999)'
_computing_structure_solution 'Il Milione (Burla, et al., 2007)'
_diffrn_ambient_temperature 293
_diffrn_detector_area_resol_mean 7.314
_diffrn_measured_fraction_theta_full 0.966
_diffrn_measured_fraction_theta_max 0.966
_diffrn_measurement_device_type 'Rigaku Mercury70'
_diffrn_measurement_method \w
_diffrn_radiation_type 'Mo K\a'
_diffrn_radiation_wavelength 0.71075
_diffrn_reflns_av_R_equivalents 0.0316
_diffrn_reflns_limit_h_max 8
_diffrn_reflns_limit_h_min -9
_diffrn_reflns_limit_k_max 10
_diffrn_reflns_limit_k_min -9
_diffrn_reflns_limit_l_max 23
_diffrn_reflns_limit_l_min -20
_diffrn_reflns_number 9581
_diffrn_reflns_theta_full 27.47
_diffrn_reflns_theta_max 27.48
_diffrn_standards_interval_count .
_diffrn_standards_number 0
_exptl_absorpt_coefficient_mu 0.175
_exptl_absorpt_correction_T_max 0.995
_exptl_absorpt_correction_T_min 0.976
_exptl_absorpt_correction_type numerical
_exptl_absorpt_process_details 'NUMABS (Rigaku, 1999)'
_exptl_crystal_colour black
_exptl_crystal_density_diffrn 1.178
_exptl_crystal_density_method 'not measured'
_exptl_crystal_description platelet
_exptl_crystal_F_000 356.00
_exptl_crystal_recrystallization_method 'Re-crystallisation from solvent: acetonitrile'
_exptl_crystal_size_max 0.300
_exptl_crystal_size_mid 0.110
_exptl_crystal_size_min 0.010
_refine_diff_density_max 0.577
_refine_diff_density_min -0.373
_refine_ls_extinction_method none
_refine_ls_goodness_of_fit_ref 1.036
_refine_ls_hydrogen_treatment constr
_refine_ls_number_parameters 239
_refine_ls_number_reflns 4182
_refine_ls_number_restraints 0
_refine_ls_R_factor_gt 0.0631
_refine_ls_shift/su_max 0.008
_refine_ls_structure_factor_coef Fsqd
_refine_ls_weighting_details 'w = 1/[0.0027Fo^2^ + 1.0000\s(Fo^2^)]/(4Fo^2^)'
_refine_ls_weighting_scheme calc
_refine_ls_wR_factor_ref 0.1948
_reflns_number_gt 2650
_reflns_number_total 4182
_reflns_threshold_expression F^2^>2.0\s(F^2^)
_cod_data_source_file 1000006.cif
_cod_data_source_block PCOD1000006
_cod_original_cell_volume 943.11(19)
_cod_database_code 7234104

loop_
_symmetry_equiv_pos_site_id
_symmetry_equiv_pos_as_xyz
1 +X,+Y,+Z
2 -X,-Y,-Z

loop_
_atom_site_label
_atom_site_type_symbol
_atom_site_fract_x
_atom_site_fract_y
_atom_site_fract_z
_atom_site_U_iso_or_equiv
_atom_site_adp_type
_atom_site_occupancy
_atom_site_symmetry_multiplicity
_atom_site_calc_flag
_atom_site_refinement_flags
_atom_site_disorder_assembly
_atom_site_disorder_group
S1 S 0.08795(8) 0.21746(8) 0.00281(4) 0.0488(2) Uani 1.0 2 d . . .
N10 N 0.4029(4) 0.4933(5) -0.25366(18) 0.0854(11) Uani 1.0 2 d . . .
N24 N 0.5770(4) -0.0195(4) -0.13679(16) 0.0732(9) Uani 1.0 2 d . . .
C1 C 0.0314(3) 0.4421(3) 0.02834(14) 0.0422(7) Uani 1.0 2 d . . .
C2 C 0.5485(3) 0.3118(4) 0.00071(15) 0.0475(7) Uani 1.0 2 d . . .
C3 C 0.4929(3) 0.3262(4) -0.13059(16) 0.0475(7) Uani 1.0 2 d . . .
C4 C 0.0238(3) 0.2836(4) -0.08630(14) 0.0455(7) Uani 1.0 2 d . . .
C5 C 0.4490(3) 0.6055(4) -0.06379(16) 0.0488(8) Uani 1.0 2 d . . .
C6 C 0.0294(3) 0.1686(4) -0.14430(15) 0.0512(8) Uani 1.0 2 d . . .
C7 C 0.5408(4) 0.1326(4) -0.13432(16) 0.0544(8) Uani 1.0 2 d . . .
C8 C 0.0940(4) 0.4561(4) 0.16473(15) 0.0510(8) Uani 1.0 2 d . . .
C9 C 0.4427(4) 0.4201(4) -0.19914(18) 0.0581(9) Uani 1.0 2 d . . .
C11 C -0.0271(4) 0.2414(4) -0.21252(16) 0.0544(8) Uani 1.0 2 d . . .
C12 C 0.0870(4) 0.5714(4) 0.22109(16) 0.0568(8) Uani 1.0 2 d . . .
C14 C -0.0226(5) 0.1250(5) -0.27760(18) 0.0738(10) Uani 1.0 2 d . . .
C15 C 0.3410(5) -0.0092(5) -0.31752(19) 0.0784(11) Uani 1.0 2 d . . .
C16 C 0.6968(5) -0.1721(5) -0.3661(2) 0.0823(12) Uani 1.0 2 d . . .
C17 C 0.8717(5) -0.1949(5) -0.4270(3) 0.0879(12) Uani 1.0 2 d . . .
C18 C 0.1548(5) 0.1110(5) -0.3385(2) 0.0830(12) Uani 1.0 2 d . . .
C19 C 0.5189(5) -0.0281(5) -0.3798(2) 0.0869(12) Uani 1.0 2 d . . .
C20 C 1.0501(6) -0.3378(6) -0.4139(3) 0.1129(16) Uani 1.0 2 d . . .
C21 C 1.2264(6) -0.3554(8) -0.4740(4) 0.146(2) Uani 1.0 2 d . . .
C22 C 0.4965(3) 0.4119(3) -0.06655(14) 0.0442(7) Uani 1.0 2 d . . .
C23 C 0.0378(3) 0.5272(4) 0.09607(14) 0.0426(7) Uani 1.0 2 d . . .
H1 H 0.5812 0.1866 -0.0002 0.0555 Uiso 1.0 2 calc R . .
H2 H 0.4164 0.6737 -0.1066 0.0570 Uiso 1.0 2 calc R . .
H3 H 0.0712 0.0442 -0.1373 0.0599 Uiso 1.0 2 calc R . .
H4 H 0.1354 0.3319 0.1721 0.0591 Uiso 1.0 2 calc R . .
H5 H 0.1247 0.5241 0.2669 0.0666 Uiso 1.0 2 calc R . .
H6 H -0.0200 0.0055 -0.2572 0.0890 Uiso 1.0 2 calc R . .
H7 H -0.1437 0.1765 -0.2981 0.0888 Uiso 1.0 2 calc R . .
H8 H 0.3634 0.0409 -0.2726 0.0908 Uiso 1.0 2 calc R . .
H9 H 0.3173 -0.1257 -0.3051 0.0910 Uiso 1.0 2 calc R . .
H10 H 0.6573 -0.2827 -0.3602 0.0968 Uiso 1.0 2 calc R . .
H11 H 0.7281 -0.1437 -0.3185 0.0968 Uiso 1.0 2 calc R . .
H12 H 0.8426 -0.2246 -0.4748 0.1020 Uiso 1.0 2 calc R . .
H13 H 0.9128 -0.0851 -0.4333 0.1020 Uiso 1.0 2 calc R . .
H14 H 0.1377 0.0646 -0.3852 0.0960 Uiso 1.0 2 calc R . .
H15 H 0.1767 0.2290 -0.3481 0.0961 Uiso 1.0 2 calc R . .
H16 H 0.4869 -0.0562 -0.4273 0.0999 Uiso 1.0 2 calc R . .
H17 H 0.5578 0.0828 -0.3856 0.0998 Uiso 1.0 2 calc R . .
H18 H 1.0790 -0.3093 -0.3659 0.1273 Uiso 1.0 2 calc R . .
H19 H 1.0104 -0.4483 -0.4084 0.1273 Uiso 1.0 2 calc R . .
H20 H 1.1950 -0.3828 -0.5211 0.1623 Uiso 1.0 2 calc R . .
H21 H 1.2607 -0.2435 -0.4790 0.1622 Uiso 1.0 2 calc R . .
H22 H 1.3355 -0.4500 -0.4607 0.1621 Uiso 1.0 2 calc R . .

loop_
_atom_site_aniso_label
_atom_site_aniso_U_11
_atom_site_aniso_U_22
_atom_site_aniso_U_33
_atom_site_aniso_U_12
_atom_site_aniso_U_13
_atom_site_aniso_U_23
S1 0.0455(4) 0.0402(4) 0.0563(5) -0.0061(3) -0.0071(3) 0.0032(3)
N10 0.0935(19) 0.090(3) 0.077(2) -0.0291(16) -0.0281(16) 0.0199(18)
N24 0.0852(17) 0.0500(16) 0.079(2) -0.0099(13) -0.0122(14) 0.0001(14)
C1 0.0332(10) 0.0389(13) 0.0513(15) -0.0073(9) -0.0035(10) 0.0035(11)
C2 0.0393(11) 0.0346(13) 0.0643(18) -0.0073(10) -0.0032(11) 0.0056(12)
C3 0.0406(12) 0.0439(14) 0.0561(16) -0.0120(11) -0.0031(11) 0.0033(12)
C4 0.0336(11) 0.0483(15) 0.0510(15) -0.0092(10) -0.0005(10) 0.0000(12)
C5 0.0426(12) 0.0414(14) 0.0585(17) -0.0072(11) -0.0079(11) 0.0088(12)
C6 0.0429(12) 0.0490(16) 0.0585(18) -0.0110(11) -0.0004(11) -0.0040(13)
C7 0.0492(13) 0.0527(18) 0.0582(18) -0.0109(12) -0.0052(12) -0.0030(14)
C8 0.0452(12) 0.0520(16) 0.0507(16) -0.0077(11) -0.0043(11) 0.0043(13)
C9 0.0512(14) 0.0595(18) 0.064(2) -0.0172(13) -0.0058(13) 0.0001(15)
C11 0.0423(12) 0.0676(19) 0.0520(17) -0.0153(12) -0.0012(11) -0.0086(14)
C12 0.0492(13) 0.0691(19) 0.0480(17) -0.0129(13) -0.0035(11) 0.0033(14)
C14 0.0682(17) 0.087(3) 0.067(2) -0.0207(17) -0.0061(15) -0.0220(18)
C15 0.0756(18) 0.085(3) 0.066(3) -0.0103(17) -0.0076(16) -0.0069(18)
C16 0.0731(19) 0.087(3) 0.081(3) -0.0203(18) 0.0005(17) -0.004(2)
C17 0.078(2) 0.088(3) 0.089(3) -0.0202(19) 0.0069(18) -0.000(2)
C18 0.087(2) 0.086(3) 0.067(3) -0.0098(18) -0.0061(17) -0.0159(19)
C19 0.084(2) 0.090(3) 0.075(3) -0.0148(19) 0.0043(18) -0.004(2)
C20 0.085(3) 0.104(4) 0.129(4) -0.010(3) 0.008(3) 0.012(3)
C21 0.096(3) 0.134(5) 0.175(6) -0.011(3) 0.035(4) -0.005(4)
C22 0.0333(11) 0.0390(13) 0.0559(16) -0.0065(10) -0.0030(10) 0.0062(12)
C23 0.0322(10) 0.0444(14) 0.0478(15) -0.0077(10) -0.0019(10) 0.0013(11)

loop_
_atom_type_symbol
_atom_type_description
_atom_type_scat_dispersion_real
_atom_type_scat_dispersion_imag
_atom_type_scat_source
C C 0.0033 0.0016
;
International Tables for Crystallography
(1992, Vol. C, Tables 4.2.6.8 and 6.1.1.4)
;
H H 0.0000 0.0000
;
International Tables for Crystallography
(1992, Vol. C, Table 6.1.1.4)
;
N N 0.0061 0.0033
;
International Tables for Crystallography
(1992, Vol. C, Tables 4.2.6.8 and 6.1.1.4)
;
S S 0.1246 0.1234
;
International Tables for Crystallography
(1992, Vol. C, Tables 4.2.6.8 and 6.1.1.4)
;

loop_
_geom_angle_atom_site_label_1
_geom_angle_atom_site_label_2
_geom_angle_atom_site_label_3
_geom_angle
_geom_angle_publ_flag
_geom_angle_site_symmetry_1
_geom_angle_site_symmetry_2
_geom_angle_site_symmetry_3
C1 S1 C4 90.44(12) yes . . .
S1 C1 C1 112.4(2) yes . . 2_565
S1 C1 C23 132.98(19) yes . . .
C1 C1 C23 114.7(2) yes 2_565 . .
C5 C2 C22 121.6(3) yes 2_665 . .
C7 C3 C9 114.7(3) yes . . .
C7 C3 C22 122.1(3) yes . . .
C9 C3 C22 123.2(3) yes . . .
S1 C4 C6 126.05(19) yes . . .
S1 C4 C23 113.0(2) yes . . 2_565
C6 C4 C23 121.0(3) yes . . 2_565
C2 C5 C22 121.1(3) yes 2_665 . .
C4 C6 C11 119.5(3) yes . . .
N24 C7 C3 179.4(3) yes . . .
C12 C8 C23 119.2(3) yes . . .
N10 C9 C3 179.5(4) yes . . .
C6 C11 C12 118.6(3) yes . . 2_565
C6 C11 C14 122.2(3) yes . . .
C12 C11 C14 119.2(3) yes 2_565 . .
C8 C12 C11 122.8(3) yes . . 2_565
C11 C14 C18 113.3(3) yes . . .
C18 C15 C19 113.9(3) yes . . .
C17 C16 C19 115.7(3) yes . . .
C16 C17 C20 116.2(4) yes . . .
C14 C18 C15 113.8(3) yes . . .
C15 C19 C16 114.8(3) yes . . .
C17 C20 C21 115.8(4) yes . . .
C2 C22 C3 121.2(3) yes . . .
C2 C22 C5 117.4(3) yes . . .
C3 C22 C5 121.5(3) yes . . .
C1 C23 C4 109.6(3) yes . . 2_565
C1 C23 C8 131.5(3) yes . . .
C4 C23 C8 118.9(3) yes 2_565 . .
C5 C2 H1 119.789 no 2_665 . .
C22 C2 H1 118.652 no . . .
C2 C5 H2 119.672 no 2_665 . .
C22 C5 H2 119.263 no . . .
C4 C6 H3 120.170 no . . .
C11 C6 H3 120.312 no . . .
C12 C8 H4 120.680 no . . .
C23 C8 H4 120.075 no . . .
C8 C12 H5 119.322 no . . .
C11 C12 H5 117.895 no 2_565 . .
C11 C14 H6 107.380 no . . .
C11 C14 H7 106.938 no . . .
C18 C14 H6 108.939 no . . .
C18 C14 H7 110.806 no . . .
H6 C14 H7 109.413 no . . .
C18 C15 H8 106.693 no . . .
C18 C15 H9 106.215 no . . .
C19 C15 H8 110.132 no . . .
C19 C15 H9 110.340 no . . .
H8 C15 H9 109.371 no . . .
C17 C16 H10 109.462 no . . .
C17 C16 H11 110.514 no . . .
C19 C16 H10 105.626 no . . .
C19 C16 H11 105.978 no . . .
H10 C16 H11 109.322 no . . .
C16 C17 H12 111.263 no . . .
C16 C17 H13 110.205 no . . .
C20 C17 H12 104.858 no . . .
C20 C17 H13 104.731 no . . .
H12 C17 H13 109.179 no . . .
C14 C18 H14 111.787 no . . .
C14 C18 H15 109.454 no . . .
C15 C18 H14 106.253 no . . .
C15 C18 H15 105.969 no . . .
H14 C18 H15 109.313 no . . .
C15 C19 H16 109.953 no . . .
C15 C19 H17 110.430 no . . .
C16 C19 H16 106.202 no . . .
C16 C19 H17 105.847 no . . .
H16 C19 H17 109.343 no . . .
C17 C20 H18 105.140 no . . .
C17 C20 H19 105.072 no . . .
C21 C20 H18 110.194 no . . .
C21 C20 H19 111.027 no . . .
H18 C20 H19 109.286 no . . .
C20 C21 H20 109.079 no . . .
C20 C21 H21 109.252 no . . .
C20 C21 H22 110.169 no . . .
H20 C21 H21 109.441 no . . .
H20 C21 H22 109.443 no . . .
H21 C21 H22 109.442 no . . .

loop_
_geom_bond_atom_site_label_1
_geom_bond_atom_site_label_2
_geom_bond_distance
_geom_bond_publ_flag
_geom_bond_site_symmetry_1
_geom_bond_site_symmetry_2
S1 C1 1.740(3) yes . .
S1 C4 1.744(3) yes . .
N10 C9 1.137(5) yes . .
N24 C7 1.132(4) yes . .
C1 C1 1.361(4) yes . 2_565
C1 C23 1.430(4) yes . .
C2 C5 1.339(4) yes . 2_665
C2 C22 1.438(4) yes . .
C3 C7 1.442(4) yes . .
C3 C9 1.435(5) yes . .
C3 C22 1.368(4) yes . .
C4 C6 1.398(4) yes . .
C4 C23 1.413(4) yes . 2_565
C5 C22 1.440(4) yes . .
C6 C11 1.390(4) yes . .
C8 C12 1.374(5) yes . .
C8 C23 1.393(4) yes . .
C11 C12 1.396(4) yes . 2_565
C11 C14 1.508(5) yes . .
C14 C18 1.520(5) yes . .
C15 C18 1.487(5) yes . .
C15 C19 1.532(5) yes . .
C16 C17 1.500(5) yes . .
C16 C19 1.483(5) yes . .
C17 C20 1.478(5) yes . .
C20 C21 1.502(7) yes . .
C2 H1 0.930 no . .
C5 H2 0.930 no . .
C6 H3 0.930 no . .
C8 H4 0.930 no . .
C12 H5 0.930 no . .
C14 H6 0.970 no . .
C14 H7 0.970 no . .
C15 H8 0.970 no . .
C15 H9 0.970 no . .
C16 H10 0.970 no . .
C16 H11 0.970 no . .
C17 H12 0.970 no . .
C17 H13 0.970 no . .
C18 H14 0.970 no . .
C18 H15 0.970 no . .
C19 H16 0.970 no . .
C19 H17 0.970 no . .
C20 H18 0.970 no . .
C20 H19 0.970 no . .
C21 H20 0.960 no . .
C21 H21 0.960 no . .
C21 H22 0.960 no . .

loop_
_geom_contact_atom_site_label_1
_geom_contact_atom_site_label_2
_geom_contact_distance
_geom_contact_publ_flag
_geom_contact_site_symmetry_1
_geom_contact_site_symmetry_2
S1 C8 3.548(3) no . .
N10 C7 3.430(5) no . .
N10 C22 3.517(5) no . .
N24 C9 3.432(4) no . .
N24 C22 3.497(4) no . .
C2 C2 2.796(4) no . 2_665
C2 C7 2.879(5) no . .
C4 C12 2.746(4) no . 2_565
C5 C5 2.805(4) no . 2_665
C5 C9 2.907(5) no . .
C6 C8 2.805(4) no . 2_565
C6 C18 3.476(5) no . .
C11 C15 3.192(4) no . .
C11 C23 2.810(4) no . 2_565
C12 C18 3.239(5) no . 2_565
C22 C22 2.835(4) no . 2_665
S1 C2 3.578(3) no . .
N10 C8 3.584(4) no . 2_565
N24 C2 3.414(4) no . 2_655
N24 C5 3.412(4) no . 1_545
N24 C8 3.539(4) no . 2_655
C1 C2 3.519(3) no . .
C1 C5 3.524(4) no . 2_565
C1 C22 3.442(3) no . .
C1 C22 3.596(3) no . 2_565
C2 S1 3.578(3) no . .
C2 N24 3.414(4) no . 2_655
C2 C1 3.519(3) no . .
C2 C4 3.465(3) no . 1_655
C3 C4 3.437(4) no . .
C3 C11 3.413(4) no . 1_655
C3 C12 3.459(4) no . 2_665
C4 C2 3.465(3) no . 1_455
C4 C3 3.437(4) no . .
C4 C7 3.536(3) no . .
C4 C22 3.595(3) no . 1_455
C5 N24 3.412(4) no . 1_565
C5 C1 3.524(4) no . 2_565
C5 C8 3.398(3) no . 2_665
C5 C23 3.493(3) no . 2_665
C6 C7 3.573(4) no . 1_455
C7 C4 3.536(3) no . .
C7 C6 3.573(4) no . 1_655
C7 C11 3.496(4) no . 1_655
C8 N10 3.584(4) no . 2_565
C8 N24 3.539(4) no . 2_655
C8 C5 3.398(3) no . 2_665
C8 C22 3.547(4) no . 2_665
C9 C12 3.355(4) no . 2_665
C9 C23 3.562(4) no . 2_565
C11 C3 3.413(4) no . 1_455
C11 C7 3.496(4) no . 1_455
C12 C3 3.459(4) no . 2_665
C12 C9 3.355(4) no . 2_665
C22 C1 3.442(3) no . .
C22 C1 3.596(3) no . 2_565
C22 C4 3.595(3) no . 1_655
C22 C8 3.547(4) no . 2_665
C22 C23 3.461(4) no . 2_665
C23 C5 3.493(3) no . 2_665
C23 C9 3.562(4) no . 2_565
C23 C22 3.461(4) no . 2_665
S1 H3 2.9546 no . .
S1 H4 3.3116 no . .
N10 H2 3.0857 no . .
N24 H1 3.0125 no . .
C1 H4 2.8198 no . .
C2 H2 3.3010 no . .
C3 H1 2.6162 no . .
C3 H2 2.6335 no . .
C4 H4 3.2600 no . 2_565
C5 H1 3.2976 no . .
C6 H5 3.2250 no . 2_565
C6 H6 2.5738 no . .
C6 H7 3.1986 no . .
C6 H8 3.0238 no . .
C7 H1 2.5447 no . .
C9 H2 2.5919 no . .
C11 H4 3.2673 no . 2_565
C11 H8 2.8585 no . .
C11 H9 3.4890 no . .
C11 H14 3.3552 no . .
C11 H15 2.6166 no . .
C12 H3 3.2405 no . 2_565
C12 H6 3.2602 no . 2_565
C12 H7 2.6156 no . 2_565
C12 H15 2.9168 no . 2_565
C14 H3 2.7043 no . .
C14 H5 2.6137 no . 2_565
C14 H8 2.6775 no . .
C14 H9 2.6454 no . .
C15 H3 3.4679 no . .
C15 H6 2.6134 no . .
C15 H7 3.3357 no . .
C15 H10 2.6685 no . .
C15 H11 2.6756 no . .
C16 H8 2.8348 no . .
C16 H9 2.6955 no . .
C16 H18 2.6480 no . .
C16 H19 2.6677 no . .
C17 H16 2.6666 no . .
C17 H17 2.6724 no . .
C17 H20 2.7290 no . .
C17 H21 2.7215 no . .
C17 H22 3.3328 no . .
C18 H3 3.5921 no . .
C18 H5 3.1659 no . 2_565
C18 H16 2.6734 no . .
C18 H17 2.8282 no . .
C19 H12 2.7613 no . .
C19 H13 2.7521 no . .
C19 H14 2.6429 no . .
C19 H15 2.6876 no . .
C20 H10 2.7468 no . .
C20 H11 2.7517 no . .
C21 H12 2.6555 no . .
C21 H13 2.6360 no . .
C22 H1 3.2615 no . 2_665
C22 H2 3.2631 no . 2_665
C23 H3 3.2840 no . 2_565
C23 H5 3.2255 no . .
H1 H2 2.2613 no . 2_665
H3 H6 2.4094 no . .
H3 H7 3.4595 no . .
H3 H8 2.9320 no . .
H3 H9 3.3658 no . .
H4 H5 2.3037 no . .
H5 H6 3.5010 no . 2_565
H5 H7 2.4616 no . 2_565
H5 H15 2.7215 no . 2_565
H6 H8 2.8110 no . .
H6 H9 2.3795 no . .
H6 H14 2.4651 no . .
H6 H15 2.8166 no . .
H7 H8 3.5912 no . .
H7 H9 3.4568 no . .
H7 H14 2.3255 no . .
H7 H15 2.4644 no . .
H8 H10 3.0943 no . .
H8 H11 2.6248 no . .
H8 H14 2.7584 no . .
H8 H15 2.2374 no . .
H8 H16 2.8491 no . .
H8 H17 2.3276 no . .
H9 H10 2.4661 no . .
H9 H11 2.8843 no . .
H9 H14 2.2746 no . .
H9 H15 2.7518 no . .
H9 H16 2.4347 no . .
H9 H17 2.8551 no . .
H10 H12 2.3518 no . .
H10 H13 2.8264 no . .
H10 H16 2.2435 no . .
H10 H17 2.7426 no . .
H10 H18 2.9621 no . .
H10 H19 2.5277 no . .
H11 H12 2.8442 no . .
H11 H13 2.3542 no . .
H11 H16 2.7487 no . .
H11 H17 2.2438 no . .
H11 H18 2.5124 no . .
H11 H19 2.9890 no . .
H12 H16 2.5453 no . .
H12 H17 3.0029 no . .
H12 H18 2.7260 no . .
H12 H19 2.2150 no . .
H12 H20 2.5038 no . .
H12 H21 2.9531 no . .
H12 H22 3.5178 no . .
H13 H16 2.9875 no . .
H13 H17 2.5414 no . .
H13 H18 2.2234 no . .
H13 H19 2.7242 no . .
H13 H20 2.9379 no . .
H13 H21 2.4753 no . .
H13 H22 3.4986 no . .
H14 H16 2.4225 no . .
H14 H17 3.0591 no . .
H15 H16 2.8982 no . .
H15 H17 2.6374 no . .
H18 H20 2.8156 no . .
H18 H21 2.3371 no . .
H18 H22 2.3502 no . .
H19 H20 2.3411 no . .
H19 H21 2.8239 no . .
H19 H22 2.3658 no . .
S1 H1 3.4746 no . .
S1 H1 3.3443 no . 2_655
S1 H3 3.3243 no . 2_555
N10 H5 3.3266 no . 2_665
N10 H7 3.4783 no . 1_655
N10 H9 2.9587 no . 1_565
N10 H10 3.2006 no . 1_565
N10 H15 3.5917 no . .
N10 H18 3.3111 no . 1_465
N24 H1 2.9216 no . 2_655
N24 H2 2.9075 no . 1_545
N24 H3 3.5266 no . .
N24 H4 2.7257 no . 2_655
N24 H6 3.3610 no . 1_655
N24 H8 3.0335 no . .
N24 H11 3.3700 no . .
C4 H1 3.5574 no . 1_455
C5 H4 3.4240 no . 2_665
C7 H1 3.5359 no . 2_655
C7 H6 3.4637 no . 1_655
C7 H7 3.4659 no . 1_655
C7 H8 3.1704 no . .
C8 H2 3.3733 no . 2_665
C9 H5 3.2826 no . 2_665
C9 H7 3.3195 no . 1_655
C9 H8 3.5115 no . .
C12 H18 3.4651 no . 2_655
C12 H19 3.4517 no . 2_655
C14 H11 3.2860 no . 1_455
C14 H13 3.4736 no . 1_455
C15 H18 3.5981 no . 1_455
C16 H5 3.2267 no . 2_655
C16 H7 3.5611 no . 1_655
C17 H14 3.3273 no . 1_655
C17 H14 3.4651 no . 2_654
C18 H12 3.4113 no . 2_654
C18 H13 3.3163 no . 1_455
C18 H18 3.5210 no . 1_455
C18 H19 3.4898 no . 1_465
C19 H16 3.4896 no . 2_654
C19 H21 3.5477 no . 1_455
C20 H5 3.1767 no . 2_655
C20 H14 3.4302 no . 1_655
C20 H15 3.4058 no . 1_645
C20 H20 3.5028 no . 2_744
C21 H14 3.5519 no . 1_655
C21 H16 3.5735 no . 1_655
C21 H19 3.5618 no . 2_744
C21 H22 3.1391 no . 2_844
H1 S1 3.4746 no . .
H1 S1 3.3443 no . 2_655
H1 N24 2.9216 no . 2_655
H1 C4 3.5574 no . 1_655
H1 C7 3.5359 no . 2_655
H1 H1 3.4060 no . 2_655
H2 N24 2.9075 no . 1_565
H2 C8 3.3733 no . 2_665
H2 H3 3.3006 no . 1_565
H2 H4 3.2297 no . 2_665
H3 S1 3.3243 no . 2_555
H3 N24 3.5266 no . .
H3 H2 3.3006 no . 1_545
H4 N24 2.7257 no . 2_655
H4 C5 3.4240 no . 2_665
H4 H2 3.2297 no . 2_665
H4 H6 3.1878 no . 2_555
H4 H11 3.0919 no . 2_655
H4 H18 3.5801 no . 2_655
H5 N10 3.3266 no . 2_665
H5 C9 3.2826 no . 2_665
H5 C16 3.2267 no . 2_655
H5 C20 3.1767 no . 2_655
H5 H10 2.7506 no . 2_655
H5 H11 2.9767 no . 2_655
H5 H18 2.8684 no . 2_655
H5 H19 2.6579 no . 2_655
H6 N24 3.3610 no . 1_455
H6 C7 3.4637 no . 1_455
H6 H4 3.1878 no . 2_555
H6 H11 2.7944 no . 1_455
H6 H13 3.4157 no . 1_455
H6 H18 3.0613 no . 1_455
H7 N10 3.4783 no . 1_455
H7 C7 3.4659 no . 1_455
H7 C9 3.3195 no . 1_455
H7 C16 3.5611 no . 1_455
H7 H11 2.9384 no . 1_455
H7 H13 3.1541 no . 1_455
H7 H17 3.1175 no . 1_455
H7 H20 3.5573 no . 2_654
H8 N24 3.0335 no . .
H8 C7 3.1704 no . .
H8 C9 3.5115 no . .
H9 N10 2.9587 no . 1_545
H9 H18 2.8843 no . 1_455
H9 H21 3.4211 no . 1_455
H10 N10 3.2006 no . 1_545
H10 H5 2.7506 no . 2_655
H10 H20 3.2747 no . 2_744
H11 N24 3.3700 no . .
H11 C14 3.2860 no . 1_655
H11 H4 3.0919 no . 2_655
H11 H5 2.9767 no . 2_655
H11 H6 2.7944 no . 1_655
H11 H7 2.9384 no . 1_655
H12 C18 3.4113 no . 2_654
H12 H13 3.5362 no . 2_754
H12 H14 2.7342 no . 2_654
H12 H15 3.2077 no . 2_654
H12 H16 3.3773 no . 2_654
H12 H19 3.2109 no . 2_744
H12 H20 3.1310 no . 2_744
H12 H21 3.5593 no . 2_754
H12 H22 3.4615 no . 2_744
H13 C14 3.4736 no . 1_655
H13 C18 3.3163 no . 1_655
H13 H6 3.4157 no . 1_655
H13 H7 3.1541 no . 1_655
H13 H12 3.5362 no . 2_754
H13 H13 2.9324 no . 2_754
H13 H14 2.5173 no . 1_655
H13 H14 3.3254 no . 2_654
H13 H20 3.5544 no . 2_754
H13 H21 2.9760 no . 2_754
H14 C17 3.3273 no . 1_455
H14 C17 3.4651 no . 2_654
H14 C20 3.4302 no . 1_455
H14 C21 3.5519 no . 1_455
H14 H12 2.7342 no . 2_654
H14 H13 2.5173 no . 1_455
H14 H13 3.3254 no . 2_654
H14 H18 3.0315 no . 1_455
H14 H20 3.4765 no . 2_654
H14 H21 2.8456 no . 1_455
H15 N10 3.5917 no . .
H15 C20 3.4058 no . 1_465
H15 H12 3.2077 no . 2_654
H15 H18 3.4446 no . 1_465
H15 H19 2.6904 no . 1_465
H15 H22 3.4344 no . 1_465
H16 C19 3.4896 no . 2_654
H16 C21 3.5735 no . 1_455
H16 H12 3.3773 no . 2_654
H16 H16 2.6951 no . 2_654
H16 H17 3.4487 no . 2_654
H16 H21 2.7568 no . 1_455
H16 H21 3.5216 no . 2_754
H17 H7 3.1175 no . 1_655
H17 H16 3.4487 no . 2_654
H17 H20 3.4977 no . 2_754
H17 H21 2.9424 no . 2_754
H18 N10 3.3111 no . 1_645
H18 C12 3.4651 no . 2_655
H18 C15 3.5981 no . 1_655
H18 C18 3.5210 no . 1_655
H18 H4 3.5801 no . 2_655
H18 H5 2.8684 no . 2_655
H18 H6 3.0613 no . 1_655
H18 H9 2.8843 no . 1_655
H18 H14 3.0315 no . 1_655
H18 H15 3.4446 no . 1_645
H19 C12 3.4517 no . 2_655
H19 C18 3.4898 no . 1_645
H19 C21 3.5618 no . 2_744
H19 H5 2.6579 no . 2_655
H19 H12 3.2109 no . 2_744
H19 H15 2.6904 no . 1_645
H19 H19 3.4663 no . 2_744
H19 H20 2.7187 no . 2_744
H20 C20 3.5028 no . 2_744
H20 H7 3.5573 no . 2_654
H20 H10 3.2747 no . 2_744
H20 H12 3.1310 no . 2_744
H20 H13 3.5544 no . 2_754
H20 H14 3.4765 no . 2_654
H20 H17 3.4977 no . 2_754
H20 H19 2.7187 no . 2_744
H20 H22 3.2196 no . 2_844
H21 C19 3.5477 no . 1_655
H21 H9 3.4211 no . 1_655
H21 H12 3.5593 no . 2_754
H21 H13 2.9760 no . 2_754
H21 H14 2.8456 no . 1_655
H21 H16 2.7568 no . 1_655
H21 H16 3.5216 no . 2_754
H21 H17 2.9424 no . 2_754
H21 H22 3.2526 no . 2_844
H22 C21 3.1391 no . 2_844
H22 H12 3.4615 no . 2_744
H22 H15 3.4344 no . 1_645
H22 H20 3.2196 no . 2_844
H22 H21 3.2526 no . 2_844
H22 H22 2.4844 no . 2_844

loop_
_geom_torsion_atom_site_label_1
_geom_torsion_atom_site_label_2
_geom_torsion_atom_site_label_3
_geom_torsion_atom_site_label_4
_geom_torsion
_geom_torsion_publ_flag
_geom_torsion_site_symmetry_1
_geom_torsion_site_symmetry_2
_geom_torsion_site_symmetry_3
_geom_torsion_site_symmetry_4
C1 S1 C4 C6 -179.56(18) no . . . .
C1 S1 C4 C23 0.43(15) no . . . 2_565
C4 S1 C1 C1 -0.21(15) no . . . 2_565
C4 S1 C1 C23 179.72(19) no . . . .
S1 C1 C1 S1 -180(156755) no . . 2_565 2_565
S1 C1 C1 C23 -0.1(3) no . . 2_565 2_565
S1 C1 C23 C4 179.70(15) no . . . 2_565
S1 C1 C23 C8 0.6(4) no . . . .
C1 C1 C23 C4 -0.4(3) no 2_565 . . 2_565
C1 C1 C23 C8 -179.48(19) no 2_565 . . .
C23 C1 C1 S1 0.1(3) no . . 2_565 2_565
C23 C1 C1 C23 180(164028) no . . 2_565 2_565
C5 C2 C22 C3 -179.51(19) no 2_665 . . .
C5 C2 C22 C5 0.7(3) no 2_665 . . .
C22 C2 C5 C22 -0.7(4) no . . 2_665 2_665
C7 C3 C22 C2 -0.1(4) no . . . .
C7 C3 C22 C5 179.73(19) no . . . .
C9 C3 C22 C2 -179.7(2) no . . . .
C9 C3 C22 C5 0.1(4) no . . . .
S1 C4 C6 C11 179.79(14) no . . . .
S1 C4 C23 C1 -0.5(2) no . . 2_565 2_565
S1 C4 C23 C8 -179.77(13) no . . 2_565 2_565
C6 C4 C23 C1 179.46(18) no . . 2_565 2_565
C6 C4 C23 C8 0.2(3) no . . 2_565 2_565
C23 C4 C6 C11 -0.2(3) no 2_565 . . .
C2 C5 C22 C2 -0.7(3) no 2_665 . . .
C2 C5 C22 C3 179.51(19) no 2_665 . . .
C4 C6 C11 C12 0.4(4) no . . . 2_565
C4 C6 C11 C14 179.38(19) no . . . .
C12 C8 C23 C1 179.4(2) no . . . .
C12 C8 C23 C4 0.4(4) no . . . 2_565
C23 C8 C12 C11 -0.6(4) no . . . 2_565
C6 C11 C12 C8 -0.6(4) no . . 2_565 2_565
C6 C11 C14 C18 -101.2(3) no . . . .
C12 C11 C14 C18 77.8(3) no 2_565 . . .
C14 C11 C12 C8 -179.6(3) no . . 2_565 2_565
C11 C14 C18 C15 75.3(4) no . . . .
C18 C15 C19 C16 -169.1(3) no . . . .
C19 C15 C18 C14 178.2(3) no . . . .
C17 C16 C19 C15 179.0(3) no . . . .
C19 C16 C17 C20 179.9(4) no . . . .
C16 C17 C20 C21 -178.0(4) no . . . .
